data_1561125
loop_
_publ_author_name
'Yan, Juan-zhi'
'Lu, Li-ping'
'Zhu, Miao-li'
'Feng, Si-si'

_publ_section_title
;
 Self-assembly of novel manganese (II) compounds based on
 bifunctional-group ligands: Synthesis, structures, and magnetic
 properties
;
_journal_name_full 'Journal of Solid State Chemistry'
_journal_page_first 351
_journal_page_last 359
_journal_paper_doi 10.1016/j.jssc.2018.03.035
_journal_volume 262
_journal_year 2018
_chemical_formula_moiety 'C27 H42 Mn3 N18 O9'
_chemical_formula_sum 'C27 H42 Mn3 N18 O9'
_chemical_formula_weight 927.60
_space_group_crystal_system cubic
_space_group_IT_number 230
_space_group_name_Hall '-I 4bd 2c 3'
_space_group_name_H-M_alt 'I a -3 d'
_atom_sites_solution_hydrogens geom
_cell_angle_alpha 90
_cell_angle_beta 90
_cell_angle_gamma 90
_cell_formula_units_Z 16
_cell_length_a 26.600(3)
_cell_length_b 26.600(3)
_cell_length_c 26.600(3)
_cell_measurement_reflns_used 1366
_cell_measurement_temperature 100(2)
_cell_measurement_theta_max 25.5
_cell_measurement_theta_min 3.5
_cell_volume 18821(4)
_computing_cell_refinement 'HKL 2000'
_computing_data_collection mar555
_computing_data_reduction 'HKL 2000'
_computing_molecular_graphics 'Bruker SHELXTL'
_computing_publication_material 'Bruker SHELXTL'
_computing_structure_refinement 'SHELXL-2014/7 (Sheldrick, 2014)'
_computing_structure_solution 'SHELXL-2014/7 (Sheldrick, 2014)'
_diffrn_ambient_temperature 100(2)
_diffrn_measured_fraction_theta_full 0.967
_diffrn_measured_fraction_theta_max 0.967
_diffrn_measurement_device_type mar555
_diffrn_measurement_method 'oscillation mode'
_diffrn_radiation_type synchrotron
_diffrn_radiation_wavelength 0.720
_diffrn_reflns_av_R_equivalents 0.0533
_diffrn_reflns_av_unetI/netI 0.0184
_diffrn_reflns_Laue_measured_fraction_full 0.967
_diffrn_reflns_Laue_measured_fraction_max 0.967
_diffrn_reflns_limit_h_max 25
_diffrn_reflns_limit_h_min -31
_diffrn_reflns_limit_k_max 25
_diffrn_reflns_limit_k_min -31
_diffrn_reflns_limit_l_max 31
_diffrn_reflns_limit_l_min -25
_diffrn_reflns_number 27670
_diffrn_reflns_point_group_measured_fraction_full 0.967
_diffrn_reflns_point_group_measured_fraction_max 0.967
_diffrn_reflns_theta_full 25.475
_diffrn_reflns_theta_max 25.475
_diffrn_reflns_theta_min 3.470
_diffrn_source 'synchrotron, 3W1A at BSRF'
_exptl_absorpt_coefficient_mu 0.879
_exptl_absorpt_correction_T_max 0.782
_exptl_absorpt_correction_T_min 0.772
_exptl_crystal_colour colourless
_exptl_crystal_density_diffrn 1.309
_exptl_crystal_description block
_exptl_crystal_F_000 7632
_exptl_crystal_size_max 0.350
_exptl_crystal_size_mid 0.300
_exptl_crystal_size_min 0.280
_refine_diff_density_max 0.941
_refine_diff_density_min -0.663
_refine_diff_density_rms 0.139
_refine_ls_extinction_coef 0.0031(9)
_refine_ls_extinction_expression Fc^*^=kFc[1+0.001xFc^2^\l^3^/sin(2\q)]^-1/4^
_refine_ls_extinction_method 'SHELXL-2014/7 (Sheldrick 2014'
_refine_ls_goodness_of_fit_ref 1.520
_refine_ls_hydrogen_treatment constr
_refine_ls_matrix_type full
_refine_ls_number_parameters 97
_refine_ls_number_reflns 1366
_refine_ls_number_restraints 45
_refine_ls_restrained_S_all 1.609
_refine_ls_R_factor_all 0.1109
_refine_ls_R_factor_gt 0.1022
_refine_ls_shift/su_max 0.001
_refine_ls_shift/su_mean 0.000
_refine_ls_structure_factor_coef Fsqd
_refine_ls_weighting_details 'w=1/[\s^2^(Fo^2^)+(0.2000P)^2^] where P=(Fo^2^+2Fc^2^)/3'
_refine_ls_weighting_scheme calc
_refine_ls_wR_factor_gt 0.3079
_refine_ls_wR_factor_ref 0.3246
_reflns_Friedel_coverage 0.000
_reflns_Friedel_fraction_full .
_reflns_Friedel_fraction_max .
_reflns_number_gt 1127
_reflns_number_total 1366
_reflns_threshold_expression 'I > 2\s(I)'
_cod_data_source_file Complex4.cif
_cod_data_source_block Complex4
_cod_original_cell_volume 18821(6)
_cod_database_code 1561125
_shelx_space_group_comment
;
The symmetry employed for this shelxl refinement is uniquely defined
by the following loop, which should always be used as a source of
symmetry information in preference to the above space-group names.
They are only intended as comments.
;
_shelx_estimated_absorpt_t_min 0.749
_shelx_estimated_absorpt_t_max 0.791

loop_
_space_group_symop_operation_xyz
'x, y, z'
'-y+1/4, x+3/4, z+1/4'
'-x+1/2, -y, z+1/2'
'y+1/4, -x+1/4, z+3/4'
'x, -y, -z+1/2'
'y+1/4, x+3/4, -z+3/4'
'-x+1/2, y, -z'
'-y+1/4, -x+1/4, -z+1/4'
'z, x, y'
'-x+1/4, z+3/4, y+1/4'
'-z+1/2, -x, y+1/2'
'x+1/4, -z+1/4, y+3/4'
'z, -x, -y+1/2'
'x+1/4, z+3/4, -y+3/4'
'-z+1/2, x, -y'
'-x+1/4, -z+1/4, -y+1/4'
'y, z, x'
'-z+1/4, -y+1/4, -x+1/4'
'-z+3/4, y+1/4, x+3/4'
'z+3/4, y+1/4, -x+1/4'
'z+1/4, -y+1/4, x+3/4'
'y, -z, -x+1/2'
'-y, -z+1/2, x'
'-y, z+1/2, -x+1/2'
'x+1/2, y+1/2, z+1/2'
'-y+3/4, x+5/4, z+3/4'
'-x+1, -y+1/2, z+1'
'y+3/4, -x+3/4, z+5/4'
'x+1/2, -y+1/2, -z+1'
'y+3/4, x+5/4, -z+5/4'
'-x+1, y+1/2, -z+1/2'
'-y+3/4, -x+3/4, -z+3/4'
'z+1/2, x+1/2, y+1/2'
'-x+3/4, z+5/4, y+3/4'
'-z+1, -x+1/2, y+1'
'x+3/4, -z+3/4, y+5/4'
'z+1/2, -x+1/2, -y+1'
'x+3/4, z+5/4, -y+5/4'
'-z+1, x+1/2, -y+1/2'
'-x+3/4, -z+3/4, -y+3/4'
'y+1/2, z+1/2, x+1/2'
'-z+3/4, -y+3/4, -x+3/4'
'-z+5/4, y+3/4, x+5/4'
'z+5/4, y+3/4, -x+3/4'
'z+3/4, -y+3/4, x+5/4'
'y+1/2, -z+1/2, -x+1'
'-y+1/2, -z+1, x+1/2'
'-y+1/2, z+1, -x+1'
'-x, -y, -z'
'y-1/4, -x-3/4, -z-1/4'
'x-1/2, y, -z-1/2'
'-y-1/4, x-1/4, -z-3/4'
'-x, y, z-1/2'
'-y-1/4, -x-3/4, z-3/4'
'x-1/2, -y, z'
'y-1/4, x-1/4, z-1/4'
'-z, -x, -y'
'x-1/4, -z-3/4, -y-1/4'
'z-1/2, x, -y-1/2'
'-x-1/4, z-1/4, -y-3/4'
'-z, x, y-1/2'
'-x-1/4, -z-3/4, y-3/4'
'z-1/2, -x, y'
'x-1/4, z-1/4, y-1/4'
'-y, -z, -x'
'z-1/4, y-1/4, x-1/4'
'z-3/4, -y-1/4, -x-3/4'
'-z-3/4, -y-1/4, x-1/4'
'-z-1/4, y-1/4, -x-3/4'
'-y, z, x-1/2'
'y, z-1/2, -x'
'y, -z-1/2, x-1/2'
'-x+1/2, -y+1/2, -z+1/2'
'y+1/4, -x-1/4, -z+1/4'
'x, y+1/2, -z'
'-y+1/4, x+1/4, -z-1/4'
'-x+1/2, y+1/2, z'
'-y+1/4, -x-1/4, z-1/4'
'x, -y+1/2, z+1/2'
'y+1/4, x+1/4, z+1/4'
'-z+1/2, -x+1/2, -y+1/2'
'x+1/4, -z-1/4, -y+1/4'
'z, x+1/2, -y'
'-x+1/4, z+1/4, -y-1/4'
'-z+1/2, x+1/2, y'
'-x+1/4, -z-1/4, y-1/4'
'z, -x+1/2, y+1/2'
'x+1/4, z+1/4, y+1/4'
'-y+1/2, -z+1/2, -x+1/2'
'z+1/4, y+1/4, x+1/4'
'z-1/4, -y+1/4, -x-1/4'
'-z-1/4, -y+1/4, x+1/4'
'-z+1/4, y+1/4, -x-1/4'
'-y+1/2, z+1/2, x'
'y+1/2, z, -x+1/2'
'y+1/2, -z, x'

loop_
_atom_site_label
_atom_site_type_symbol
_atom_site_fract_x
_atom_site_fract_y
_atom_site_fract_z
_atom_site_U_iso_or_equiv
_atom_site_adp_type
_atom_site_occupancy
_atom_site_site_symmetry_order
_atom_site_calc_flag
_atom_site_refinement_flags_posn
_atom_site_refinement_flags_adp
_atom_site_refinement_flags_occupancy
_atom_site_disorder_assembly
_atom_site_disorder_group
Mn1 Mn 0.1250 0.15696(2) 0.40696(2) 0.0475(8) Uani 1 2 d S T P . .
N1 N 0.0826(3) 0.1404(4) 0.5554(3) 0.126(3) Uani 1 1 d . U . . .
N2 N 0.1291(2) 0.12534(19) 0.56132(18) 0.0744(14) Uani 1 1 d . . . . .
N3 N 0.1181(2) 0.1468(2) 0.4822(2) 0.0805(16) Uani 1 1 d . . . . .
C1 C 0.0809(4) 0.1597(4) 0.5092(4) 0.138(4) Uani 1 1 d . U . . .
H1 H 0.0546 0.1810 0.4976 0.165 Uiso 1 1 calc R U . . .
C2 C 0.1450(2) 0.12334(19) 0.5153(2) 0.0660(15) Uani 1 1 d . . . . .
H2 H 0.1747 0.1057 0.5064 0.079 Uiso 1 1 calc R U . . .
C3 C 0.0454(6) 0.1404(6) 0.5963(5) 0.164(5) Uani 1 1 d . U . . .
H3A H 0.0514 0.1121 0.6197 0.197 Uiso 1 1 calc R U . . .
H3B H 0.0108 0.1379 0.5828 0.197 Uiso 1 1 calc R U . . .
C4 C 0.0545(4) 0.1955(4) 0.6250 0.131(4) Uani 1 2 d S TU P . .
H4A H 0.0275 0.1998 0.6503 0.157 Uiso 0.5 1 calc R U P . .
H4B H 0.0502 0.2225 0.5997 0.157 Uiso 0.5 1 calc R U P . .
C5 C 0.9820(6) 0.2277(6) 0.4855(5) 0.112(5) Uani 0.5 1 d D U P . .
C6 C 0.9512(8) 0.1820(7) 0.4927(9) 0.153(8) Uani 0.5 1 d D U P . .
H6A H 0.9262 0.1880 0.5191 0.230 Uiso 0.5 1 calc R U P . .
H6B H 0.9729 0.1539 0.5026 0.230 Uiso 0.5 1 calc R U P . .
H6C H 0.9339 0.1737 0.4612 0.230 Uiso 0.5 1 calc R U P . .
O1 O 1.0000 0.2500 0.4498(5) 0.133(3) Uani 1 2 d DS T P . .
O2 O 1.0000 0.2500 0.5233(7) 0.264(10) Uani 1 2 d DS T P . .
O3 O 0.8750 0.1250 0.6250 0.288(14) Uani 1 6 d S TU P . .

loop_
_atom_site_aniso_label
_atom_site_aniso_U_11
_atom_site_aniso_U_22
_atom_site_aniso_U_33
_atom_site_aniso_U_23
_atom_site_aniso_U_13
_atom_site_aniso_U_12
Mn1 0.0502(9) 0.0462(8) 0.0462(8) -0.0061(3) -0.0072(3) 0.0072(3)
N1 0.120(5) 0.159(6) 0.100(5) 0.016(4) 0.001(4) 0.044(5)
N2 0.072(3) 0.087(3) 0.064(3) 0.009(2) 0.000(2) 0.026(2)
N3 0.084(3) 0.094(3) 0.063(3) 0.000(3) 0.005(2) 0.028(3)
C1 0.129(6) 0.180(8) 0.105(6) 0.010(5) -0.007(5) 0.059(5)
C2 0.076(3) 0.063(3) 0.060(3) 0.000(2) -0.001(2) 0.016(2)
C3 0.131(7) 0.201(9) 0.159(8) 0.011(7) 0.025(6) 0.028(7)
C4 0.139(5) 0.139(5) 0.114(7) 0.012(5) 0.012(5) 0.039(7)
C5 0.113(9) 0.132(9) 0.092(8) -0.012(7) -0.006(7) 0.022(7)
C6 0.152(14) 0.139(14) 0.170(15) -0.024(12) -0.069(13) 0.016(12)
O1 0.135(7) 0.133(7) 0.131(9) 0.000 0.000 0.006(7)
O2 0.35(3) 0.29(3) 0.160(13) 0.000 0.000 0.001(18)
O3 0.288(14) 0.288(14) 0.288(14) -0.024(11) 0.024(11) 0.024(11)

loop_
_atom_type_symbol
_atom_type_description
_atom_type_scat_dispersion_real
_atom_type_scat_dispersion_imag
_atom_type_scat_source
C C 0.0030 0.0020 'International Tables Vol C Tables 4.2.6.8 and 6.1.1.4'
H H 0.0000 0.0000 'International Tables Vol C Tables 4.2.6.8 and 6.1.1.4'
Mn Mn 0.3400 0.7510 'International Tables Vol C Tables 4.2.6.8 and 6.1.1.4'
N N 0.0060 0.0030 'International Tables Vol C Tables 4.2.6.8 and 6.1.1.4'
O O 0.0110 0.0060 'International Tables Vol C Tables 4.2.6.8 and 6.1.1.4'

loop_
_geom_angle_atom_site_label_1
_geom_angle_atom_site_label_2
_geom_angle_atom_site_label_3
_geom_angle
_geom_angle_site_symmetry_1
_geom_angle_site_symmetry_3
N3 Mn1 N3 105.8(3) 10_545 .
N3 Mn1 N2 112.2(2) 10_545 59_556
N3 Mn1 N2 107.0(2) . 59_556
N3 Mn1 N2 107.0(2) 10_545 92_655
N3 Mn1 N2 112.2(2) . 92_655
N2 Mn1 N2 112.6(3) 59_556 92_655
N2 N1 C1 105.1(8) . .
N2 N1 C3 123.1(9) . .
C1 N1 C3 131.3(11) . .
C2 N2 N1 102.0(6) . .
C2 N2 Mn1 130.4(4) . 91_556
N1 N2 Mn1 124.9(4) . 91_556
C1 N3 C2 100.2(6) . .
C1 N3 Mn1 126.3(6) . .
C2 N3 Mn1 133.3(4) . .
N3 C1 N1 113.0(9) . .
N3 C1 C2 40.4(4) . .
N1 C1 C2 72.8(6) . .
N3 C1 H1 123.5 . .
N1 C1 H1 123.5 . .
C2 C1 H1 163.2 . .
N2 C2 N3 116.2(5) . .
N2 C2 C1 77.0(4) . .
N3 C2 C1 39.4(4) . .
N2 C2 H2 121.9 . .
N3 C2 H2 121.9 . .
C1 C2 H2 160.7 . .
N1 C3 C4 103.9(10) . .
N1 C3 H3A 111.0 . .
C4 C3 H3A 111.0 . .
N1 C3 H3B 111.0 . .
C4 C3 H3B 111.0 . .
H3A C3 H3B 109.0 . .
C3 C4 C3 117.4(14) . 8_556
C3 C4 H4A 107.9 . .
C3 C4 H4A 107.9 8_556 .
C3 C4 H4B 107.9 . .
C3 C4 H4B 107.9 8_556 .
H4A C4 H4B 107.2 . .
O1 C5 O2 104.2(14) . .
O1 C5 C6 136.0(15) . .
O2 C5 C6 119.5(12) . .
O1 C5 C5 51.3(7) . 27_654
O2 C5 C5 52.9(7) . 27_654
C6 C5 C5 171.1(15) . 27_654
C5 C6 H6A 109.5 . .
C5 C6 H6B 109.5 . .
H6A C6 H6B 109.5 . .
C5 C6 H6C 109.5 . .
H6A C6 H6C 109.5 . .
H6B C6 H6C 109.5 . .
C5 O1 C5 77.4(15) . 27_654
C5 O2 C5 74.1(14) 27_654 .

loop_
_geom_bond_atom_site_label_1
_geom_bond_atom_site_label_2
_geom_bond_distance
_geom_bond_site_symmetry_2
Mn1 N3 2.028(5) 10_545
Mn1 N3 2.028(5) .
Mn1 N2 2.039(5) 59_556
Mn1 N2 2.039(5) 92_655
N1 N2 1.310(9) .
N1 C1 1.334(11) .
N1 C3 1.468(14) .
N2 C2 1.295(7) .
N2 Mn1 2.039(5) 91_556
N3 C1 1.270(11) .
N3 C2 1.296(7) .
C1 C2 1.968(12) .
C1 H1 0.9500 .
C2 H2 0.9500 .
C3 C4 1.672(16) .
C3 H3A 0.9900 .
C3 H3B 0.9900 .
C4 C3 1.672(17) 8_556
C4 H4A 0.9900 .
C4 H4B 0.9900 .
C5 O1 1.217(9) .
C5 O2 1.262(9) .
C5 C6 1.481(10) .
C5 C5 1.52(3) 27_654
C6 H6A 0.9800 .
C6 H6B 0.9800 .
C6 H6C 0.9800 .
O1 C5 1.217(9) 27_654
O2 C5 1.262(9) 27_654

loop_
_geom_torsion_atom_site_label_1
_geom_torsion_atom_site_label_2
_geom_torsion_atom_site_label_3
_geom_torsion_atom_site_label_4
_geom_torsion
_geom_torsion_site_symmetry_1
_geom_torsion_site_symmetry_2
_geom_torsion_site_symmetry_3
_geom_torsion_site_symmetry_4
C1 N1 N2 C2 -18.0(10) . . . .
C3 N1 N2 C2 169.2(11) . . . .
C1 N1 N2 Mn1 179.0(7) . . . 91_556
C3 N1 N2 Mn1 6.2(14) . . . 91_556
C2 N3 C1 N1 -6.4(12) . . . .
Mn1 N3 C1 N1 168.6(7) . . . .
Mn1 N3 C1 C2 175.0(10) . . . .
N2 N1 C1 N3 16.3(14) . . . .
C3 N1 C1 N3 -171.7(12) . . . .
N2 N1 C1 C2 12.0(7) . . . .
C3 N1 C1 C2 -176.0(14) . . . .
N1 N2 C2 N3 16.1(8) . . . .
Mn1 N2 C2 N3 177.8(5) 91_556 . . .
N1 N2 C2 C1 12.0(7) . . . .
Mn1 N2 C2 C1 173.7(6) 91_556 . . .
C1 N3 C2 N2 -6.4(9) . . . .
Mn1 N3 C2 N2 179.1(5) . . . .
Mn1 N3 C2 C1 -174.5(11) . . . .
N2 N1 C3 C4 86.3(13) . . . .
C1 N1 C3 C4 -84.4(16) . . . .
N1 C3 C4 C3 -65.1(8) . . . 8_556
O2 C5 O1 C5 -0.005(4) . . . 27_654
C6 C5 O1 C5 -173(3) . . . 27_654
O1 C5 O2 C5 0.005(3) . . . 27_654
C6 C5 O2 C5 174(3) . . . 27_654
